data_1518007
loop_
_publ_author_name
'Endo, Yasutaka'
'Hasegawa, Masashi'
'Matsui, Tamami'
'Yagi, Hajime'
'Hino, Shojun'
'Mazaki, Yasuhiro'

_publ_section_title
;
 Synthesis and Electronic Structure of Dicyanofulvene-Fused Electron
 Accepting Molecule Based on a 1,5-Dihydro-s-Indacene Framework.
;
_journal_issue 21
_journal_name_full 'Organic letters'
_journal_page_first 5608
_journal_page_last 5611
_journal_paper_doi 10.1021/ol502675n
_journal_volume 16
_journal_year 2014
_chemical_formula_sum 'C50 H44 Co2 N6'
_chemical_formula_weight 846.77
_chemical_name_common dianion
_chemical_name_systematic
; 
 ? 
;
_space_group_IT_number 14
_symmetry_cell_setting monoclinic
_symmetry_space_group_name_Hall '-P 2ybc'
_symmetry_space_group_name_H-M 'P 1 21/c 1'
_atom_sites_solution_hydrogens geom
_atom_sites_solution_primary direct
_atom_sites_solution_secondary difmap
_audit_creation_method SHELXL-97
_cell_angle_alpha 90.00
_cell_angle_beta 93.160(2)
_cell_angle_gamma 90.00
_cell_formula_units_Z 4
_cell_length_a 15.117(3)
_cell_length_b 25.634(4)
_cell_length_c 10.4832(18)
_cell_measurement_temperature 100(2)
_cell_volume 4056.2(12)
_computing_cell_refinement 'Bruker SAINT'
_computing_data_collection 'Bruker APEX2'
_computing_data_reduction 'Bruker SAINT'
_computing_molecular_graphics 'Bruker SHELXTL'
_computing_publication_material 'Bruker SHELXTL'
_computing_structure_refinement 'SHELXL-97 (Sheldrick, 1997)'
_computing_structure_solution 'SHELXS-97 (Sheldrick, 1990)'
_diffrn_ambient_temperature 100(2)
_diffrn_measured_fraction_theta_full 0.980
_diffrn_measured_fraction_theta_max 0.980
_diffrn_measurement_device_type 'Bruker Apex-II CCD System'
_diffrn_measurement_method '/f and /w scans'
_diffrn_radiation_monochromator graphite
_diffrn_radiation_source 'fine-focus sealed tube'
_diffrn_radiation_type MoK\a
_diffrn_radiation_wavelength 0.71073
_diffrn_reflns_av_R_equivalents 0.0318
_diffrn_reflns_av_sigmaI/netI 0.0397
_diffrn_reflns_limit_h_max 17
_diffrn_reflns_limit_h_min -17
_diffrn_reflns_limit_k_max 23
_diffrn_reflns_limit_k_min -29
_diffrn_reflns_limit_l_max 12
_diffrn_reflns_limit_l_min -8
_diffrn_reflns_number 17733
_diffrn_reflns_theta_full 24.29
_diffrn_reflns_theta_max 24.29
_diffrn_reflns_theta_min 1.35
_exptl_absorpt_coefficient_mu 0.862
_exptl_absorpt_correction_T_max 0.9188
_exptl_absorpt_correction_T_min 0.7135
_exptl_absorpt_correction_type empirical
_exptl_crystal_colour black
_exptl_crystal_density_diffrn 1.387
_exptl_crystal_density_method 'not measured'
_exptl_crystal_description block
_exptl_crystal_F_000 1760
_exptl_crystal_size_max 0.42
_exptl_crystal_size_mid 0.15
_exptl_crystal_size_min 0.10
_refine_diff_density_max 1.072
_refine_diff_density_min -0.582
_refine_diff_density_rms 0.134
_refine_ls_extinction_method none
_refine_ls_goodness_of_fit_ref 1.233
_refine_ls_hydrogen_treatment constraint
_refine_ls_matrix_type full
_refine_ls_number_parameters 527
_refine_ls_number_reflns 6457
_refine_ls_number_restraints 0
_refine_ls_restrained_S_all 1.233
_refine_ls_R_factor_all 0.0774
_refine_ls_R_factor_gt 0.0678
_refine_ls_shift/su_max 0.000
_refine_ls_shift/su_mean 0.000
_refine_ls_structure_factor_coef Fsqd
_refine_ls_weighting_details 'calc w=1/[\s^2^(Fo^2^)+(0.0544P)^2^+40.6654P] where P=(Fo^2^+2Fc^2^)/3'
_refine_ls_weighting_scheme calc
_refine_ls_wR_factor_gt 0.2055
_refine_ls_wR_factor_ref 0.2155
_reflns_number_gt 5483
_reflns_number_total 6457
_reflns_threshold_expression >2sigma(I)
_cod_data_source_file ol502675n_si_003.cif
_cod_data_source_block end_co
_cod_depositor_comments
;
The following automatic conversions were performed:

'_symmetry_cell_setting' value 'Monoclinic' changed to 'monoclinic'
according to
/home/saulius/struct/COD-crude-data--automatic-downloads/rss-feeds/ACS/lib/dictionaries/cif_core.dic
dictionary named 'cif_core.dic' version 2.4.2 from 2011-04-26.

Automatic conversion script
Id: cif_fix_values 2827 2014-09-09 07:05:25Z andrius 

 Adding full bibliography for 1518007--1518009.cif.
;
_cod_original_cell_volume 4056.1(12)
_cod_original_sg_symbol_H-M P21/c
_cod_database_code 1518007

loop_
_symmetry_equiv_pos_as_xyz
'x, y, z'
'-x, y+1/2, -z+1/2'
'-x, -y, -z'
'x, -y-1/2, z-1/2'

loop_
_atom_site_label
_atom_site_type_symbol
_atom_site_fract_x
_atom_site_fract_y
_atom_site_fract_z
_atom_site_U_iso_or_equiv
_atom_site_adp_type
_atom_site_occupancy
_atom_site_symmetry_multiplicity
_atom_site_calc_flag
_atom_site_refinement_flags
C1 C 0.1664(4) 0.5160(2) 0.2659(6) 0.0128(13) Uani 1 1 d .
C2 C 0.2481(4) 0.5365(2) 0.2285(6) 0.0123(13) Uani 1 1 d .
C3 C 0.2715(4) 0.5859(3) 0.1747(6) 0.0152(14) Uani 1 1 d .
C4 C 0.3670(4) 0.5888(2) 0.1790(6) 0.0138(13) Uani 1 1 d .
C5 C 0.4002(4) 0.5423(3) 0.2304(6) 0.0151(14) Uani 1 1 d .
C6 C 0.3290(4) 0.5077(3) 0.2603(6) 0.0139(14) Uani 1 1 d .
C7 C 0.3300(4) 0.4579(2) 0.3112(6) 0.0145(14) Uani 1 1 d .
C8 C 0.2471(4) 0.4334(2) 0.3209(6) 0.0132(13) Uani 1 1 d .
C9 C 0.2226(4) 0.3813(3) 0.3529(6) 0.0153(14) Uani 1 1 d .
C10 C 0.1284(4) 0.3807(3) 0.3728(6) 0.0157(14) Uani 1 1 d .
C11 C 0.0965(4) 0.4305(2) 0.3436(6) 0.0132(13) Uani 1 1 d .
C12 C 0.1680(4) 0.4643(2) 0.3065(6) 0.0129(13) Uani 1 1 d .
C13 C 0.0837(4) 0.5485(3) 0.2758(7) 0.0167(14) Uani 1 1 d .
H1 H 0.0427 0.5414 0.2021 0.025 Uiso 1 1 calc R
H2 H 0.0995 0.5856 0.2770 0.025 Uiso 1 1 calc R
H3 H 0.0552 0.5396 0.3547 0.025 Uiso 1 1 calc R
C14 C 0.4150(4) 0.4346(3) 0.3684(7) 0.0201(15) Uani 1 1 d .
H4 H 0.4496 0.4204 0.3000 0.030 Uiso 1 1 calc R
H5 H 0.4010 0.4065 0.4276 0.030 Uiso 1 1 calc R
H6 H 0.4495 0.4616 0.4145 0.030 Uiso 1 1 calc R
C15 C 0.4928(5) 0.5309(3) 0.2408(7) 0.0177(15) Uani 1 1 d .
N1 N 0.5677(4) 0.5224(2) 0.2491(7) 0.0302(16) Uani 1 1 d .
C16 C 0.2124(4) 0.6241(2) 0.1169(6) 0.0128(13) Uani 1 1 d .
C17 C 0.1326(5) 0.6096(3) 0.0497(7) 0.0194(15) Uani 1 1 d .
N2 N 0.0686(4) 0.5980(3) -0.0094(6) 0.0299(15) Uani 1 1 d .
C18 C 0.2348(4) 0.6773(3) 0.1075(6) 0.0186(15) Uani 1 1 d .
N3 N 0.2499(4) 0.7215(2) 0.0965(6) 0.0287(15) Uani 1 1 d .
C19 C 0.0047(5) 0.4435(3) 0.3487(6) 0.0182(15) Uani 1 1 d .
N4 N -0.0693(4) 0.4524(2) 0.3554(6) 0.0263(14) Uani 1 1 d .
C20 C 0.2776(4) 0.3355(2) 0.3511(6) 0.0168(14) Uani 1 1 d .
C21 C 0.3508(5) 0.3321(3) 0.2738(7) 0.0191(15) Uani 1 1 d .
N5 N 0.4080(4) 0.3293(2) 0.2054(6) 0.0260(14) Uani 1 1 d .
C22 C 0.2561(5) 0.2886(3) 0.4176(7) 0.0222(16) Uani 1 1 d .
N6 N 0.2414(5) 0.2508(2) 0.4724(7) 0.0357(17) Uani 1 1 d .
C23 C 0.4241(4) 0.6306(2) 0.1233(6) 0.0156(14) Uani 1 1 d .
H13 H 0.3867 0.6515 0.0621 0.019 Uiso 1 1 calc R
H14 H 0.4702 0.6133 0.0746 0.019 Uiso 1 1 calc R
C24 C 0.4698(4) 0.6676(3) 0.2203(6) 0.0170(14) Uani 1 1 d .
H15 H 0.5021 0.6468 0.2874 0.020 Uiso 1 1 calc R
H16 H 0.4241 0.6884 0.2618 0.020 Uiso 1 1 calc R
C25 C 0.5348(4) 0.7048(3) 0.1602(7) 0.0210(15) Uani 1 1 d .
H17 H 0.5680 0.7241 0.2292 0.025 Uiso 1 1 calc R
H18 H 0.5781 0.6840 0.1142 0.025 Uiso 1 1 calc R
C26 C 0.4911(5) 0.7441(3) 0.0673(7) 0.0253(16) Uani 1 1 d .
H7 H 0.4617 0.7255 -0.0049 0.038 Uiso 1 1 calc R
H8 H 0.5363 0.7675 0.0360 0.038 Uiso 1 1 calc R
H9 H 0.4472 0.7645 0.1113 0.038 Uiso 1 1 calc R
C27 C 0.0697(4) 0.3353(3) 0.3987(6) 0.0181(14) Uani 1 1 d .
H19 H 0.0161 0.3481 0.4389 0.022 Uiso 1 1 calc R
H20 H 0.1014 0.3116 0.4603 0.022 Uiso 1 1 calc R
C28 C 0.0411(5) 0.3042(3) 0.2774(7) 0.0192(15) Uani 1 1 d .
H21 H 0.0102 0.3279 0.2151 0.023 Uiso 1 1 calc R
H22 H 0.0944 0.2905 0.2381 0.023 Uiso 1 1 calc R
C29 C -0.0203(5) 0.2587(3) 0.3063(7) 0.0220(16) Uani 1 1 d .
H23 H 0.0129 0.2331 0.3612 0.026 Uiso 1 1 calc R
H24 H -0.0702 0.2719 0.3544 0.026 Uiso 1 1 calc R
C30 C -0.0569(5) 0.2314(3) 0.1857(7) 0.0270(17) Uani 1 1 d .
H10 H -0.0953 0.2555 0.1356 0.040 Uiso 1 1 calc R
H11 H -0.0913 0.2008 0.2092 0.040 Uiso 1 1 calc R
H12 H -0.0078 0.2204 0.1348 0.040 Uiso 1 1 calc R
C31 C 0.2541(5) 0.5766(3) 0.5080(7) 0.0240(16) Uani 1 1 d .
H25 H 0.2169 0.5472 0.5167 0.029 Uiso 1 1 calc R
C32 C 0.3480(5) 0.5766(3) 0.5178(6) 0.0194(15) Uani 1 1 d .
H26 H 0.3845 0.5468 0.5327 0.023 Uiso 1 1 calc R
C33 C 0.3782(5) 0.6281(3) 0.5016(6) 0.0221(16) Uani 1 1 d .
H27 H 0.4383 0.6391 0.5040 0.026 Uiso 1 1 calc R
C34 C 0.3018(5) 0.6608(3) 0.4807(6) 0.0261(17) Uani 1 1 d .
H28 H 0.3020 0.6975 0.4677 0.031 Uiso 1 1 calc R
C35 C 0.2259(5) 0.6283(3) 0.4830(6) 0.0222(16) Uani 1 1 d .
H29 H 0.1661 0.6395 0.4700 0.027 Uiso 1 1 calc R
Co1 Co 0.29955(6) 0.62405(3) 0.65156(8) 0.0147(3) Uani 1 1 d .
C36 C 0.2519(5) 0.5946(3) 0.8131(7) 0.0240(16) Uani 1 1 d .
H30 H 0.2161 0.5643 0.8188 0.029 Uiso 1 1 calc R
C37 C 0.3462(5) 0.5963(3) 0.8241(6) 0.0224(16) Uani 1 1 d .
H31 H 0.3846 0.5674 0.8395 0.027 Uiso 1 1 calc R
C38 C 0.3723(5) 0.6487(3) 0.8079(7) 0.0244(16) Uani 1 1 d .
H32 H 0.4316 0.6611 0.8089 0.029 Uiso 1 1 calc R
C39 C 0.2949(5) 0.6799(3) 0.7898(6) 0.0251(17) Uani 1 1 d .
H33 H 0.2931 0.7166 0.7783 0.030 Uiso 1 1 calc R
C40 C 0.2212(5) 0.6464(3) 0.7922(6) 0.0236(17) Uani 1 1 d .
H34 H 0.1609 0.6567 0.7816 0.028 Uiso 1 1 calc R
C41 C 0.1479(5) 0.4253(3) 0.6732(7) 0.0236(16) Uani 1 1 d .
H35 H 0.1117 0.4550 0.6555 0.028 Uiso 1 1 calc R
C42 C 0.1194(5) 0.3759(3) 0.7149(7) 0.0258(17) Uani 1 1 d .
H36 H 0.0599 0.3667 0.7296 0.031 Uiso 1 1 calc R
C43 C 0.1933(6) 0.3427(3) 0.7310(8) 0.038(2) Uani 1 1 d .
H37 H 0.1931 0.3076 0.7599 0.046 Uiso 1 1 calc R
C44 C 0.2684(6) 0.3719(4) 0.6956(8) 0.041(2) Uani 1 1 d .
H38 H 0.3275 0.3594 0.6944 0.049 Uiso 1 1 calc R
C45 C 0.2394(5) 0.4220(3) 0.6632(6) 0.0299(19) Uani 1 1 d .
H39 H 0.2764 0.4498 0.6381 0.036 Uiso 1 1 calc R
Co2 Co 0.20869(6) 0.40602(3) 0.84480(9) 0.0161(3) Uani 1 1 d .
C46 C 0.1475(5) 0.4102(3) 1.0134(7) 0.0274(17) Uani 1 1 d .
H40 H 0.0887 0.3997 1.0282 0.033 Uiso 1 1 calc R
C47 C 0.1747(5) 0.4602(3) 0.9748(7) 0.0266(17) Uani 1 1 d .
H41 H 0.1371 0.4894 0.9577 0.032 Uiso 1 1 calc R
C48 C 0.2674(5) 0.4593(3) 0.9659(7) 0.0280(17) Uani 1 1 d .
H42 H 0.3032 0.4880 0.9432 0.034 Uiso 1 1 calc R
C49 C 0.2978(5) 0.4089(3) 0.9966(6) 0.0227(16) Uani 1 1 d .
H43 H 0.3574 0.3973 0.9972 0.027 Uiso 1 1 calc R
C50 C 0.2239(5) 0.3787(3) 1.0261(6) 0.0238(16) Uani 1 1 d .
H44 H 0.2253 0.3430 1.0506 0.029 Uiso 1 1 calc R

loop_
_atom_site_aniso_label
_atom_site_aniso_U_11
_atom_site_aniso_U_22
_atom_site_aniso_U_33
_atom_site_aniso_U_23
_atom_site_aniso_U_13
_atom_site_aniso_U_12
C1 0.012(3) 0.017(3) 0.009(3) -0.001(3) -0.001(2) -0.002(3)
C2 0.012(3) 0.015(3) 0.010(3) -0.002(3) 0.000(2) -0.001(3)
C3 0.013(3) 0.014(3) 0.019(3) -0.004(3) 0.005(3) 0.001(3)
C4 0.016(3) 0.012(3) 0.013(3) -0.002(3) 0.002(3) -0.004(3)
C5 0.013(3) 0.016(3) 0.016(3) -0.003(3) 0.002(3) 0.000(3)
C6 0.013(3) 0.015(3) 0.014(3) -0.004(3) 0.004(3) -0.002(3)
C7 0.017(3) 0.014(3) 0.012(3) -0.004(3) 0.003(3) 0.000(3)
C8 0.016(3) 0.013(3) 0.011(3) 0.000(3) 0.001(3) 0.001(3)
C9 0.016(3) 0.016(3) 0.014(3) 0.001(3) -0.001(3) -0.003(3)
C10 0.019(3) 0.016(3) 0.012(3) -0.003(3) 0.001(3) -0.005(3)
C11 0.013(3) 0.015(3) 0.011(3) -0.002(3) 0.001(2) -0.002(3)
C12 0.013(3) 0.014(3) 0.012(3) -0.003(3) 0.000(2) -0.003(3)
C13 0.010(3) 0.013(3) 0.027(4) 0.002(3) 0.002(3) 0.000(3)
C14 0.012(3) 0.016(3) 0.032(4) 0.002(3) -0.003(3) -0.002(3)
C15 0.018(4) 0.011(3) 0.025(4) -0.001(3) 0.003(3) -0.004(3)
N1 0.016(3) 0.020(3) 0.055(5) 0.005(3) 0.004(3) 0.000(3)
C16 0.011(3) 0.017(3) 0.011(3) 0.001(3) 0.004(2) 0.000(3)
C17 0.021(4) 0.017(4) 0.021(4) 0.007(3) 0.009(3) 0.011(3)
N2 0.012(3) 0.051(4) 0.027(4) 0.007(3) -0.004(3) -0.006(3)
C18 0.014(3) 0.025(4) 0.017(3) -0.002(3) 0.005(3) 0.002(3)
N3 0.029(4) 0.019(4) 0.039(4) 0.001(3) 0.004(3) -0.001(3)
C19 0.022(4) 0.014(3) 0.019(4) 0.000(3) 0.003(3) -0.007(3)
N4 0.016(3) 0.025(3) 0.039(4) 0.001(3) 0.006(3) -0.004(3)
C20 0.019(3) 0.010(3) 0.020(4) -0.004(3) -0.004(3) 0.000(3)
C21 0.021(4) 0.011(3) 0.024(4) -0.001(3) -0.006(3) 0.002(3)
N5 0.022(3) 0.021(3) 0.035(4) -0.001(3) 0.003(3) 0.007(3)
C22 0.023(4) 0.019(4) 0.024(4) -0.004(3) -0.003(3) 0.003(3)
N6 0.041(4) 0.015(3) 0.052(5) 0.010(3) 0.008(3) -0.001(3)
C23 0.013(3) 0.013(3) 0.020(4) 0.001(3) 0.002(3) -0.001(3)
C24 0.017(3) 0.015(3) 0.019(4) 0.000(3) -0.003(3) -0.002(3)
C25 0.016(3) 0.018(4) 0.030(4) 0.000(3) 0.004(3) -0.005(3)
C26 0.025(4) 0.019(4) 0.032(4) 0.000(3) 0.001(3) -0.004(3)
C27 0.020(4) 0.020(4) 0.015(3) 0.002(3) 0.004(3) -0.003(3)
C28 0.020(4) 0.017(4) 0.021(4) 0.000(3) 0.000(3) -0.002(3)
C29 0.024(4) 0.018(4) 0.024(4) -0.003(3) 0.003(3) -0.005(3)
C30 0.028(4) 0.022(4) 0.031(4) -0.008(3) 0.003(3) -0.006(3)
C31 0.023(4) 0.025(4) 0.024(4) -0.008(3) 0.002(3) -0.006(3)
C32 0.022(4) 0.021(4) 0.015(3) -0.007(3) 0.004(3) 0.004(3)
C33 0.021(4) 0.031(4) 0.015(3) -0.008(3) 0.009(3) 0.000(3)
C34 0.041(5) 0.031(4) 0.007(3) 0.002(3) 0.008(3) 0.001(4)
C35 0.015(3) 0.037(4) 0.014(3) -0.003(3) -0.004(3) 0.008(3)
Co1 0.0146(5) 0.0163(5) 0.0134(5) -0.0017(4) 0.0015(4) 0.0008(4)
C36 0.028(4) 0.029(4) 0.017(4) 0.002(3) 0.013(3) -0.007(3)
C37 0.030(4) 0.022(4) 0.015(4) 0.002(3) 0.002(3) 0.004(3)
C38 0.023(4) 0.033(4) 0.017(4) -0.005(3) -0.001(3) -0.010(3)
C39 0.045(5) 0.019(4) 0.010(3) -0.008(3) 0.003(3) 0.004(3)
C40 0.019(4) 0.044(5) 0.009(3) -0.004(3) 0.007(3) 0.013(3)
C41 0.021(4) 0.030(4) 0.019(4) -0.003(3) -0.001(3) 0.006(3)
C42 0.026(4) 0.028(4) 0.022(4) -0.006(3) -0.004(3) -0.009(3)
C43 0.066(6) 0.023(4) 0.025(4) -0.007(3) -0.004(4) 0.011(4)
C44 0.033(5) 0.067(6) 0.023(4) -0.014(4) -0.007(4) 0.029(5)
C45 0.029(4) 0.053(5) 0.006(3) -0.010(3) -0.008(3) 0.013(4)
Co2 0.0155(5) 0.0169(5) 0.0158(5) -0.0033(4) -0.0006(4) 0.0020(4)
C46 0.022(4) 0.042(5) 0.019(4) -0.009(3) 0.006(3) -0.006(3)
C47 0.034(4) 0.022(4) 0.024(4) -0.010(3) -0.002(3) 0.009(3)
C48 0.036(4) 0.026(4) 0.021(4) -0.006(3) -0.001(3) -0.011(3)
C49 0.018(4) 0.040(5) 0.010(3) -0.004(3) -0.001(3) 0.001(3)
C50 0.032(4) 0.025(4) 0.013(4) -0.002(3) -0.005(3) -0.007(3)

loop_
_atom_type_symbol
_atom_type_description
_atom_type_scat_dispersion_real
_atom_type_scat_dispersion_imag
_atom_type_scat_source
C C 0.0033 0.0016 'International Tables Vol C Tables 4.2.6.8 and 6.1.1.4'
H H 0.0000 0.0000 'International Tables Vol C Tables 4.2.6.8 and 6.1.1.4'
N N 0.0061 0.0033 'International Tables Vol C Tables 4.2.6.8 and 6.1.1.4'
Co Co 0.3494 0.9721 'International Tables Vol C Tables 4.2.6.8 and 6.1.1.4'

loop_
_geom_angle_atom_site_label_1
_geom_angle_atom_site_label_2
_geom_angle_atom_site_label_3
_geom_angle
C12 C1 C2 115.8(6)
C12 C1 C13 120.3(6)
C2 C1 C13 123.6(6)
C1 C2 C3 132.1(6)
C1 C2 C6 119.0(6)
C3 C2 C6 108.4(5)
C16 C3 C2 127.3(6)
C16 C3 C4 125.1(6)
C2 C3 C4 107.4(6)
C5 C4 C3 107.8(6)
C5 C4 C23 123.8(6)
C3 C4 C23 128.0(6)
C4 C5 C15 122.3(6)
C4 C5 C6 110.7(6)
C15 C5 C6 126.8(6)
C7 C6 C5 131.1(6)
C7 C6 C2 123.3(6)
C5 C6 C2 105.6(5)
C6 C7 C8 116.6(6)
C6 C7 C14 120.7(6)
C8 C7 C14 122.3(6)
C7 C8 C9 132.5(6)
C7 C8 C12 119.0(6)
C9 C8 C12 108.3(5)
C8 C9 C20 126.9(6)
C8 C9 C10 108.2(6)
C20 C9 C10 124.5(6)
C11 C10 C9 106.8(6)
C11 C10 C27 123.4(6)
C9 C10 C27 129.1(6)
C10 C11 C19 121.9(6)
C10 C11 C12 110.6(6)
C19 C11 C12 127.5(6)
C1 C12 C8 124.0(6)
C1 C12 C11 130.4(6)
C8 C12 C11 105.7(5)
N1 C15 C5 179.2(7)
C18 C16 C17 114.9(6)
C18 C16 C3 122.9(6)
C17 C16 C3 121.6(6)
N2 C17 C16 177.6(7)
N3 C18 C16 177.0(8)
N4 C19 C11 177.6(7)
C21 C20 C22 115.7(6)
C21 C20 C9 122.1(6)
C22 C20 C9 121.9(6)
N5 C21 C20 176.7(7)
N6 C22 C20 177.9(8)
C4 C23 C24 115.4(5)
C23 C24 C25 113.0(6)
C26 C25 C24 114.2(6)
C10 C27 C28 113.2(5)
C29 C28 C27 112.1(6)
C30 C29 C28 112.5(6)
C35 C31 C32 107.8(6)
C35 C31 Co1 70.2(4)
C32 C31 Co1 69.5(4)
C33 C32 C31 108.7(6)
C33 C32 Co1 69.7(4)
C31 C32 Co1 69.5(4)
C32 C33 C34 107.6(6)
C32 C33 Co1 69.6(4)
C34 C33 Co1 69.3(4)
C35 C34 C33 107.4(7)
C35 C34 Co1 70.0(4)
C33 C34 Co1 69.2(4)
C31 C35 C34 108.5(6)
C31 C35 Co1 69.1(4)
C34 C35 Co1 69.1(4)
C38 Co1 C36 69.0(3)
C38 Co1 C40 68.6(3)
C36 Co1 C40 41.0(3)
C38 Co1 C32 123.2(3)
C36 Co1 C32 121.0(3)
C40 Co1 C32 157.4(3)
C38 Co1 C31 159.4(3)
C36 Co1 C31 106.1(3)
C40 Co1 C31 121.5(3)
C32 Co1 C31 41.0(3)
C38 Co1 C33 107.2(3)
C36 Co1 C33 157.0(3)
C40 Co1 C33 160.6(3)
C32 Co1 C33 40.8(3)
C31 Co1 C33 69.1(3)
C38 Co1 C34 122.4(3)
C36 Co1 C34 159.7(3)
C40 Co1 C34 123.5(3)
C32 Co1 C34 69.1(3)
C31 Co1 C34 69.1(3)
C33 Co1 C34 41.5(3)
C38 Co1 C37 40.8(3)
C36 Co1 C37 41.1(3)
C40 Co1 C37 68.8(3)
C32 Co1 C37 106.6(3)
C31 Co1 C37 122.6(3)
C33 Co1 C37 121.3(3)
C34 Co1 C37 158.0(3)
C38 Co1 C35 158.6(3)
C36 Co1 C35 122.9(3)
C40 Co1 C35 107.6(3)
C32 Co1 C35 68.5(3)
C31 Co1 C35 40.7(3)
C33 Co1 C35 68.9(3)
C34 Co1 C35 40.9(3)
C37 Co1 C35 159.4(3)
C38 Co1 C39 40.9(3)
C36 Co1 C39 68.8(3)
C40 Co1 C39 40.5(3)
C32 Co1 C39 160.3(3)
C31 Co1 C39 157.7(3)
C33 Co1 C39 124.1(3)
C34 Co1 C39 107.7(3)
C37 Co1 C39 68.7(3)
C35 Co1 C39 122.6(3)
C40 C36 C37 107.5(6)
C40 C36 Co1 69.5(4)
C37 C36 Co1 69.8(4)
C38 C37 C36 107.7(6)
C38 C37 Co1 69.3(4)
C36 C37 Co1 69.1(4)
C37 C38 C39 108.5(6)
C37 C38 Co1 69.9(4)
C39 C38 Co1 70.2(4)
C40 C39 C38 107.5(6)
C40 C39 Co1 69.1(4)
C38 C39 Co1 68.9(4)
C39 C40 C36 108.7(6)
C39 C40 Co1 70.4(4)
C36 C40 Co1 69.4(4)
C45 C41 C42 106.9(7)
C45 C41 Co2 69.6(4)
C42 C41 Co2 68.9(4)
C43 C42 C41 108.9(7)
C43 C42 Co2 69.7(4)
C41 C42 Co2 70.2(4)
C42 C43 C44 106.8(7)
C42 C43 Co2 69.5(4)
C44 C43 Co2 70.4(5)
C45 C44 C43 107.7(7)
C45 C44 Co2 69.3(4)
C43 C44 Co2 68.6(5)
C44 C45 C41 109.6(8)
C44 C45 Co2 70.7(5)
C41 C45 Co2 70.2(4)
C42 Co2 C43 40.8(3)
C42 Co2 C45 67.9(3)
C43 Co2 C45 68.5(4)
C42 Co2 C50 122.6(3)
C43 Co2 C50 106.2(3)
C45 Co2 C50 158.6(3)
C42 Co2 C49 159.1(3)
C43 Co2 C49 122.9(3)
C45 Co2 C49 123.6(3)
C50 Co2 C49 40.6(3)
C42 Co2 C47 122.0(3)
C43 Co2 C47 157.0(4)
C45 Co2 C47 124.8(3)
C50 Co2 C47 68.1(3)
C49 Co2 C47 68.3(3)
C42 Co2 C41 40.8(3)
C43 Co2 C41 69.0(3)
C45 Co2 C41 40.2(3)
C50 Co2 C41 159.3(3)
C49 Co2 C41 158.8(3)
C47 Co2 C41 108.0(3)
C42 Co2 C48 158.5(3)
C43 Co2 C48 160.0(4)
C45 Co2 C48 109.6(3)
C50 Co2 C48 67.9(3)
C49 Co2 C48 40.4(3)
C47 Co2 C48 40.5(3)
C41 Co2 C48 123.3(3)
C42 Co2 C46 106.6(3)
C43 Co2 C46 120.7(3)
C45 Co2 C46 160.2(3)
C50 Co2 C46 40.5(3)
C49 Co2 C46 68.4(3)
C47 Co2 C46 40.6(3)
C41 Co2 C46 123.3(3)
C48 Co2 C46 68.1(3)
C42 Co2 C44 68.1(3)
C43 Co2 C44 41.0(4)
C45 Co2 C44 40.1(3)
C50 Co2 C44 122.5(3)
C49 Co2 C44 108.3(3)
C47 Co2 C44 160.8(4)
C41 Co2 C44 68.0(3)
C48 Co2 C44 124.7(4)
C46 Co2 C44 157.5(4)
C50 C46 C47 107.3(7)
C50 C46 Co2 69.1(4)
C47 C46 Co2 69.3(4)
C48 C47 C46 108.1(7)
C48 C47 Co2 69.9(4)
C46 C47 Co2 70.1(4)
C49 C48 C47 108.3(7)
C49 C48 Co2 69.5(4)
C47 C48 Co2 69.6(4)
C48 C49 C50 107.7(7)
C48 C49 Co2 70.1(4)
C50 C49 Co2 69.6(4)
C49 C50 C46 108.7(7)
C49 C50 Co2 69.8(4)
C46 C50 Co2 70.3(4)

loop_
_geom_bond_atom_site_label_1
_geom_bond_atom_site_label_2
_geom_bond_distance
C1 C12 1.393(9)
C1 C2 1.417(9)
C1 C13 1.509(9)
C2 C3 1.440(9)
C2 C6 1.450(9)
C3 C16 1.436(9)
C3 C4 1.445(9)
C4 C5 1.391(9)
C4 C23 1.512(9)
C5 C15 1.428(9)
C5 C6 1.441(9)
C6 C7 1.385(9)
C7 C8 1.411(9)
C7 C14 1.510(9)
C8 C9 1.431(9)
C8 C12 1.436(9)
C9 C20 1.439(9)
C9 C10 1.450(9)
C10 C11 1.394(9)
C10 C27 1.498(9)
C11 C19 1.430(9)
C11 C12 1.454(9)
C15 N1 1.152(9)
C16 C18 1.409(10)
C16 C17 1.413(10)
C17 N2 1.159(9)
C18 N3 1.163(9)
C19 N4 1.148(9)
C20 C21 1.410(10)
C20 C22 1.437(10)
C21 N5 1.156(9)
C22 N6 1.154(10)
C23 C24 1.528(9)
C24 C25 1.530(9)
C25 C26 1.525(10)
C27 C28 1.542(9)
C28 C29 1.531(9)
C29 C30 1.522(10)
C31 C35 1.412(10)
C31 C32 1.417(10)
C31 Co1 2.025(7)
C32 C33 1.410(10)
C32 Co1 2.024(6)
C33 C34 1.435(11)
C33 Co1 2.026(7)
C34 C35 1.420(11)
C34 Co1 2.026(7)
C35 Co1 2.039(7)
Co1 C38 2.024(7)
Co1 C36 2.023(7)
Co1 C40 2.024(6)
Co1 C37 2.033(7)
Co1 C39 2.041(7)
C36 C40 1.418(11)
C36 C37 1.424(11)
C37 C38 1.413(10)
C38 C39 1.421(11)
C39 C40 1.408(11)
C41 C45 1.396(11)
C41 C42 1.414(11)
C41 Co2 2.035(7)
C42 C43 1.408(12)
C42 Co2 2.018(7)
C43 C44 1.425(13)
C43 Co2 2.021(8)
C44 C45 1.395(12)
C44 Co2 2.045(8)
C45 Co2 2.027(8)
Co2 C50 2.027(7)
Co2 C49 2.028(7)
Co2 C47 2.032(7)
Co2 C48 2.036(7)
Co2 C46 2.043(7)
C46 C50 1.409(11)
C46 C47 1.412(11)
C47 C48 1.409(11)
C48 C49 1.403(11)
C49 C50 1.407(10)

loop_
_geom_torsion_atom_site_label_1
_geom_torsion_atom_site_label_2
_geom_torsion_atom_site_label_3
_geom_torsion_atom_site_label_4
_geom_torsion
C12 C1 C2 C3 175.6(6)
C13 C1 C2 C3 -10.7(11)
C12 C1 C2 C6 -13.4(8)
C13 C1 C2 C6 160.4(6)
C1 C2 C3 C16 -15.8(11)
C6 C2 C3 C16 172.4(6)
C1 C2 C3 C4 169.0(6)
C6 C2 C3 C4 -2.7(7)
C16 C3 C4 C5 -173.8(6)
C2 C3 C4 C5 1.5(7)
C16 C3 C4 C23 -1.4(11)
C2 C3 C4 C23 173.9(6)
C3 C4 C5 C15 176.0(6)
C23 C4 C5 C15 3.2(10)
C3 C4 C5 C6 0.4(7)
C23 C4 C5 C6 -172.5(6)
C4 C5 C6 C7 179.4(7)
C15 C5 C6 C7 4.0(11)
C4 C5 C6 C2 -2.0(7)
C15 C5 C6 C2 -177.4(6)
C1 C2 C6 C7 8.6(9)
C3 C2 C6 C7 -178.4(6)
C1 C2 C6 C5 -170.1(6)
C3 C2 C6 C5 2.9(7)
C5 C6 C7 C8 -176.0(6)
C2 C6 C7 C8 5.7(9)
C5 C6 C7 C14 11.5(11)
C2 C6 C7 C14 -166.8(6)
C6 C7 C8 C9 171.3(7)
C14 C7 C8 C9 -16.3(11)
C6 C7 C8 C12 -14.2(9)
C14 C7 C8 C12 158.2(6)
C7 C8 C9 C20 -18.3(11)
C12 C8 C9 C20 166.7(6)
C7 C8 C9 C10 168.7(7)
C12 C8 C9 C10 -6.3(7)
C8 C9 C10 C11 4.4(7)
C20 C9 C10 C11 -168.8(6)
C8 C9 C10 C27 175.1(6)
C20 C9 C10 C27 1.9(11)
C9 C10 C11 C19 177.9(6)
C27 C10 C11 C19 6.4(10)
C9 C10 C11 C12 -0.8(7)
C27 C10 C11 C12 -172.2(6)
C2 C1 C12 C8 4.9(9)
C13 C1 C12 C8 -169.1(6)
C2 C1 C12 C11 -175.8(6)
C13 C1 C12 C11 10.2(10)
C7 C8 C12 C1 9.3(9)
C9 C8 C12 C1 -174.9(6)
C7 C8 C12 C11 -170.1(5)
C9 C8 C12 C11 5.7(7)
C10 C11 C12 C1 177.6(6)
C19 C11 C12 C1 -1.0(11)
C10 C11 C12 C8 -3.0(7)
C19 C11 C12 C8 178.4(6)
C4 C5 C15 N1 23(55)
C6 C5 C15 N1 -162(54)
C2 C3 C16 C18 157.1(6)
C4 C3 C16 C18 -28.5(10)
C2 C3 C16 C17 -31.9(10)
C4 C3 C16 C17 142.5(7)
C18 C16 C17 N2 71(18)
C3 C16 C17 N2 -101(18)
C17 C16 C18 N3 1(15)
C3 C16 C18 N3 173(14)
C10 C11 C19 N4 18(19)
C12 C11 C19 N4 -164(19)
C8 C9 C20 C21 -24.4(10)
C10 C9 C20 C21 147.5(7)
C8 C9 C20 C22 162.2(6)
C10 C9 C20 C22 -25.8(10)
C22 C20 C21 N5 105(13)
C9 C20 C21 N5 -68(13)
C21 C20 C22 N6 51(22)
C9 C20 C22 N6 -135(22)
C5 C4 C23 C24 -82.1(8)
C3 C4 C23 C24 106.6(8)
C4 C23 C24 C25 173.3(6)
C23 C24 C25 C26 66.3(8)
C11 C10 C27 C28 89.8(8)
C9 C10 C27 C28 -79.6(9)
C10 C27 C28 C29 -178.9(6)
C27 C28 C29 C30 173.8(6)
C35 C31 C32 C33 1.2(8)
Co1 C31 C32 C33 -58.9(5)
C35 C31 C32 Co1 60.0(5)
C31 C32 C33 C34 -0.3(8)
Co1 C32 C33 C34 -59.0(5)
C31 C32 C33 Co1 58.8(5)
C32 C33 C34 C35 -0.7(7)
Co1 C33 C34 C35 -59.9(5)
C32 C33 C34 Co1 59.2(5)
C32 C31 C35 C34 -1.6(8)
Co1 C31 C35 C34 58.0(5)
C32 C31 C35 Co1 -59.6(5)
C33 C34 C35 C31 1.4(8)
Co1 C34 C35 C31 -58.0(5)
C33 C34 C35 Co1 59.4(5)
C33 C32 Co1 C38 -77.5(5)
C31 C32 Co1 C38 162.3(4)
C33 C32 Co1 C36 -161.4(4)
C31 C32 Co1 C36 78.5(5)
C33 C32 Co1 C40 166.4(7)
C31 C32 Co1 C40 46.3(9)
C33 C32 Co1 C31 120.2(6)
C31 C32 Co1 C33 -120.2(6)
C33 C32 Co1 C34 38.3(4)
C31 C32 Co1 C34 -81.9(5)
C33 C32 Co1 C37 -118.9(4)
C31 C32 Co1 C37 120.9(4)
C33 C32 Co1 C35 82.3(5)
C31 C32 Co1 C35 -37.9(4)
C33 C32 Co1 C39 -45.9(10)
C31 C32 Co1 C39 -166.1(8)
C35 C31 Co1 C38 -165.0(8)
C32 C31 Co1 C38 -46.3(10)
C35 C31 Co1 C36 122.1(4)
C32 C31 Co1 C36 -119.1(4)
C35 C31 Co1 C40 80.2(5)
C32 C31 Co1 C40 -161.0(4)
C35 C31 Co1 C32 -118.8(6)
C35 C31 Co1 C33 -81.6(5)
C32 C31 Co1 C33 37.2(4)
C35 C31 Co1 C34 -37.1(4)
C32 C31 Co1 C34 81.7(5)
C35 C31 Co1 C37 163.9(4)
C32 C31 Co1 C37 -77.4(5)
C32 C31 Co1 C35 118.8(6)
C35 C31 Co1 C39 48.9(10)
C32 C31 Co1 C39 167.7(7)
C32 C33 Co1 C38 121.2(4)
C34 C33 Co1 C38 -119.7(5)
C32 C33 Co1 C36 44.5(9)
C34 C33 Co1 C36 163.6(7)
C32 C33 Co1 C40 -164.3(8)
C34 C33 Co1 C40 -45.2(10)
C34 C33 Co1 C32 119.1(6)
C32 C33 Co1 C31 -37.4(4)
C34 C33 Co1 C31 81.7(5)
C32 C33 Co1 C34 -119.1(6)
C32 C33 Co1 C37 78.9(5)
C34 C33 Co1 C37 -162.0(4)
C32 C33 Co1 C35 -81.1(4)
C34 C33 Co1 C35 38.0(4)
C32 C33 Co1 C39 163.0(4)
C34 C33 Co1 C39 -77.9(5)
C35 C34 Co1 C38 -162.2(4)
C33 C34 Co1 C38 79.2(5)
C35 C34 Co1 C36 -42.9(10)
C33 C34 Co1 C36 -161.5(8)
C35 C34 Co1 C40 -77.9(5)
C33 C34 Co1 C40 163.6(4)
C35 C34 Co1 C32 80.9(4)
C33 C34 Co1 C32 -37.6(4)
C35 C34 Co1 C31 36.9(4)
C33 C34 Co1 C31 -81.7(5)
C35 C34 Co1 C33 118.5(6)
C35 C34 Co1 C37 163.3(7)
C33 C34 Co1 C37 44.8(10)
C33 C34 Co1 C35 -118.5(6)
C35 C34 Co1 C39 -119.7(4)
C33 C34 Co1 C39 121.8(4)
C31 C35 Co1 C38 165.6(7)
C34 C35 Co1 C38 45.0(10)
C31 C35 Co1 C36 -75.7(5)
C34 C35 Co1 C36 163.7(4)
C31 C35 Co1 C40 -118.2(4)
C34 C35 Co1 C40 121.2(5)
C31 C35 Co1 C32 38.2(4)
C34 C35 Co1 C32 -82.5(5)
C34 C35 Co1 C31 -120.6(6)
C31 C35 Co1 C33 82.1(4)
C34 C35 Co1 C33 -38.6(4)
C31 C35 Co1 C34 120.6(6)
C31 C35 Co1 C37 -41.6(10)
C34 C35 Co1 C37 -162.3(7)
C31 C35 Co1 C39 -160.2(4)
C34 C35 Co1 C39 79.2(5)
C38 Co1 C36 C40 81.2(5)
C32 Co1 C36 C40 -161.8(4)
C31 Co1 C36 C40 -119.9(4)
C33 Co1 C36 C40 165.9(7)
C34 Co1 C36 C40 -46.7(10)
C37 Co1 C36 C40 118.7(6)
C35 Co1 C36 C40 -78.8(5)
C39 Co1 C36 C40 37.2(4)
C38 Co1 C36 C37 -37.5(4)
C40 Co1 C36 C37 -118.7(6)
C32 Co1 C36 C37 79.5(5)
C31 Co1 C36 C37 121.4(4)
C33 Co1 C36 C37 47.2(9)
C34 Co1 C36 C37 -165.4(8)
C35 Co1 C36 C37 162.5(4)
C39 Co1 C36 C37 -81.5(5)
C40 C36 C37 C38 -0.9(8)
Co1 C36 C37 C38 58.7(5)
C40 C36 C37 Co1 -59.6(5)
C36 Co1 C37 C38 -119.5(6)
C40 Co1 C37 C38 -81.4(5)
C32 Co1 C37 C38 122.0(4)
C31 Co1 C37 C38 163.9(4)
C33 Co1 C37 C38 80.1(5)
C34 Co1 C37 C38 47.0(10)
C35 Co1 C37 C38 -165.2(7)
C39 Co1 C37 C38 -37.8(4)
C38 Co1 C37 C36 119.5(6)
C40 Co1 C37 C36 38.1(4)
C32 Co1 C37 C36 -118.5(4)
C31 Co1 C37 C36 -76.6(5)
C33 Co1 C37 C36 -160.4(4)
C34 Co1 C37 C36 166.5(7)
C35 Co1 C37 C36 -45.7(10)
C39 Co1 C37 C36 81.8(5)
C36 C37 C38 C39 1.3(8)
Co1 C37 C38 C39 59.8(5)
C36 C37 C38 Co1 -58.5(5)
C36 Co1 C38 C37 37.8(4)
C40 Co1 C38 C37 82.0(5)
C32 Co1 C38 C37 -76.3(5)
C31 Co1 C38 C37 -41.8(10)
C33 Co1 C38 C37 -118.2(4)
C34 Co1 C38 C37 -161.1(4)
C35 Co1 C38 C37 165.7(7)
C39 Co1 C38 C37 119.3(6)
C36 Co1 C38 C39 -81.5(5)
C40 Co1 C38 C39 -37.4(4)
C32 Co1 C38 C39 164.4(4)
C31 Co1 C38 C39 -161.1(8)
C33 Co1 C38 C39 122.5(4)
C34 Co1 C38 C39 79.6(5)
C37 Co1 C38 C39 -119.3(6)
C35 Co1 C38 C39 46.4(10)
C37 C38 C39 C40 -1.2(8)
Co1 C38 C39 C40 58.5(5)
C37 C38 C39 Co1 -59.7(5)
C38 Co1 C39 C40 -119.6(6)
C36 Co1 C39 C40 -37.6(4)
C32 Co1 C39 C40 -161.6(8)
C31 Co1 C39 C40 43.0(10)
C33 Co1 C39 C40 164.0(4)
C34 Co1 C39 C40 121.1(5)
C37 Co1 C39 C40 -81.9(5)
C35 Co1 C39 C40 78.7(5)
C36 Co1 C39 C38 81.9(5)
C40 Co1 C39 C38 119.6(6)
C32 Co1 C39 C38 -42.0(10)
C31 Co1 C39 C38 162.6(7)
C33 Co1 C39 C38 -76.5(5)
C34 Co1 C39 C38 -119.3(5)
C37 Co1 C39 C38 37.7(4)
C35 Co1 C39 C38 -161.7(4)
C38 C39 C40 C36 0.7(8)
Co1 C39 C40 C36 59.0(5)
C38 C39 C40 Co1 -58.3(5)
C37 C36 C40 C39 0.1(8)
Co1 C36 C40 C39 -59.6(5)
C37 C36 C40 Co1 59.7(5)
C38 Co1 C40 C39 37.7(4)
C36 Co1 C40 C39 119.8(6)
C32 Co1 C40 C39 163.9(7)
C31 Co1 C40 C39 -162.3(4)
C33 Co1 C40 C39 -43.5(10)
C34 Co1 C40 C39 -77.8(5)
C37 Co1 C40 C39 81.6(5)
C35 Co1 C40 C39 -119.9(4)
C38 Co1 C40 C36 -82.1(5)
C32 Co1 C40 C36 44.1(9)
C31 Co1 C40 C36 77.8(5)
C33 Co1 C40 C36 -163.3(8)
C34 Co1 C40 C36 162.4(4)
C37 Co1 C40 C36 -38.2(4)
C35 Co1 C40 C36 120.2(5)
C39 Co1 C40 C36 -119.8(6)
C45 C41 C42 C43 0.4(8)
Co2 C41 C42 C43 -59.1(5)
C45 C41 C42 Co2 59.5(5)
C41 C42 C43 C44 -1.4(9)
Co2 C42 C43 C44 -60.8(5)
C41 C42 C43 Co2 59.4(5)
C42 C43 C44 C45 1.9(9)
Co2 C43 C44 C45 -58.4(5)
C42 C43 C44 Co2 60.2(5)
C43 C44 C45 C41 -1.7(9)
Co2 C44 C45 C41 -59.6(5)
C43 C44 C45 Co2 57.9(5)
C42 C41 C45 C44 0.8(8)
Co2 C41 C45 C44 59.9(5)
C42 C41 C45 Co2 -59.1(5)
C41 C42 Co2 C43 -120.1(7)
C43 C42 Co2 C45 82.3(5)
C41 C42 Co2 C45 -37.8(4)
C43 C42 Co2 C50 -76.6(6)
C41 C42 Co2 C50 163.3(4)
C43 C42 Co2 C49 -45.1(10)
C41 C42 Co2 C49 -165.2(7)
C43 C42 Co2 C47 -159.5(5)
C41 C42 Co2 C47 80.4(5)
C43 C42 Co2 C41 120.1(7)
C43 C42 Co2 C48 169.7(8)
C41 C42 Co2 C48 49.6(10)
C43 C42 Co2 C46 -118.0(5)
C41 C42 Co2 C46 122.0(5)
C43 C42 Co2 C44 38.9(5)
C41 C42 Co2 C44 -81.2(5)
C44 C43 Co2 C42 117.5(7)
C42 C43 Co2 C45 -80.6(5)
C44 C43 Co2 C45 36.9(5)
C42 C43 Co2 C50 121.4(5)
C44 C43 Co2 C50 -121.2(5)
C42 C43 Co2 C49 162.5(4)
C44 C43 Co2 C49 -80.0(5)
C42 C43 Co2 C47 49.3(10)
C44 C43 Co2 C47 166.8(7)
C42 C43 Co2 C41 -37.3(5)
C44 C43 Co2 C41 80.2(5)
C42 C43 Co2 C48 -168.9(8)
C44 C43 Co2 C48 -51.4(11)
C42 C43 Co2 C46 79.8(5)
C44 C43 Co2 C46 -162.8(5)
C42 C43 Co2 C44 -117.5(7)
C44 C45 Co2 C42 -81.9(5)
C41 C45 Co2 C42 38.4(5)
C44 C45 Co2 C43 -37.7(5)
C41 C45 Co2 C43 82.5(5)
C44 C45 Co2 C50 41.8(11)
C41 C45 Co2 C50 162.0(7)
C44 C45 Co2 C49 78.2(6)
C41 C45 Co2 C49 -161.5(4)
C44 C45 Co2 C47 163.7(5)
C41 C45 Co2 C47 -76.0(6)
C44 C45 Co2 C41 -120.3(7)
C44 C45 Co2 C48 121.0(5)
C41 C45 Co2 C48 -118.7(5)
C44 C45 Co2 C46 -159.3(9)
C41 C45 Co2 C46 -39.0(12)
C41 C45 Co2 C44 120.3(7)
C45 C41 Co2 C42 -118.4(7)
C45 C41 Co2 C43 -81.1(5)
C42 C41 Co2 C43 37.3(5)
C42 C41 Co2 C45 118.4(7)
C45 C41 Co2 C50 -161.4(8)
C42 C41 Co2 C50 -43.0(10)
C45 C41 Co2 C49 47.0(10)
C42 C41 Co2 C49 165.4(7)
C45 C41 Co2 C47 123.1(5)
C42 C41 Co2 C47 -118.5(5)
C45 C41 Co2 C48 81.1(6)
C42 C41 Co2 C48 -160.5(5)
C45 C41 Co2 C46 165.2(5)
C42 C41 Co2 C46 -76.4(5)
C45 C41 Co2 C44 -36.9(5)
C42 C41 Co2 C44 81.5(5)
C45 C44 Co2 C42 81.2(5)
C43 C44 Co2 C42 -38.7(5)
C45 C44 Co2 C43 119.9(7)
C43 C44 Co2 C45 -119.9(7)
C45 C44 Co2 C50 -163.2(5)
C43 C44 Co2 C50 76.9(5)
C45 C44 Co2 C49 -120.8(5)
C43 C44 Co2 C49 119.4(5)
C45 C44 Co2 C47 -44.4(11)
C43 C44 Co2 C47 -164.2(9)
C45 C44 Co2 C41 37.0(5)
C43 C44 Co2 C41 -82.9(5)
C45 C44 Co2 C48 -79.1(6)
C43 C44 Co2 C48 161.1(5)
C45 C44 Co2 C46 161.7(7)
C43 C44 Co2 C46 41.8(10)
C42 Co2 C46 C50 121.0(4)
C43 Co2 C46 C50 78.8(5)
C45 Co2 C46 C50 -168.4(9)
C49 Co2 C46 C50 -37.5(4)
C47 Co2 C46 C50 -118.9(6)
C41 Co2 C46 C50 162.6(4)
C48 Co2 C46 C50 -81.1(5)
C44 Co2 C46 C50 48.2(10)
C42 Co2 C46 C47 -120.1(5)
C43 Co2 C46 C47 -162.2(5)
C45 Co2 C46 C47 -49.4(11)
C50 Co2 C46 C47 118.9(6)
C49 Co2 C46 C47 81.4(5)
C41 Co2 C46 C47 -78.5(5)
C48 Co2 C46 C47 37.8(5)
C44 Co2 C46 C47 167.2(8)
C50 C46 C47 C48 -0.9(8)
Co2 C46 C47 C48 -59.8(5)
C50 C46 C47 Co2 58.9(5)
C42 Co2 C47 C48 -163.2(4)
C43 Co2 C47 C48 161.0(8)
C45 Co2 C47 C48 -79.3(5)
C50 Co2 C47 C48 81.1(5)
C49 Co2 C47 C48 37.3(5)
C41 Co2 C47 C48 -120.5(5)
C46 Co2 C47 C48 119.0(6)
C44 Co2 C47 C48 -46.1(11)
C42 Co2 C47 C46 77.8(5)
C43 Co2 C47 C46 42.1(10)
C45 Co2 C47 C46 161.7(4)
C50 Co2 C47 C46 -37.8(4)
C49 Co2 C47 C46 -81.7(5)
C41 Co2 C47 C46 120.5(5)
C48 Co2 C47 C46 -119.0(6)
C44 Co2 C47 C46 -165.0(8)
C46 C47 C48 C49 1.1(8)
Co2 C47 C48 C49 -58.9(5)
C46 C47 C48 Co2 60.0(5)
C42 Co2 C48 C49 161.7(8)
C43 Co2 C48 C49 -38.4(12)
C45 Co2 C48 C49 -119.1(4)
C50 Co2 C48 C49 38.1(4)
C47 Co2 C48 C49 119.8(6)
C41 Co2 C48 C49 -161.7(4)
C46 Co2 C48 C49 81.9(5)
C44 Co2 C48 C49 -77.0(5)
C42 Co2 C48 C47 42.0(10)
C43 Co2 C48 C47 -158.2(9)
C45 Co2 C48 C47 121.1(5)
C50 Co2 C48 C47 -81.7(5)
C49 Co2 C48 C47 -119.8(6)
C41 Co2 C48 C47 78.5(5)
C46 Co2 C48 C47 -37.8(5)
C44 Co2 C48 C47 163.2(5)
C47 C48 C49 C50 -0.8(8)
Co2 C48 C49 C50 -59.8(5)
C47 C48 C49 Co2 58.9(5)
C42 Co2 C49 C48 -161.2(8)
C43 Co2 C49 C48 165.4(5)
C45 Co2 C49 C48 80.9(5)
C50 Co2 C49 C48 -118.6(6)
C47 Co2 C49 C48 -37.4(5)
C41 Co2 C49 C48 46.4(10)
C46 Co2 C49 C48 -81.2(5)
C44 Co2 C49 C48 122.5(5)
C42 Co2 C49 C50 -42.6(10)
C43 Co2 C49 C50 -76.0(6)
C45 Co2 C49 C50 -160.5(5)
C47 Co2 C49 C50 81.2(5)
C41 Co2 C49 C50 165.0(7)
C48 Co2 C49 C50 118.6(6)
C46 Co2 C49 C50 37.4(4)
C44 Co2 C49 C50 -118.9(5)
C48 C49 C50 C46 0.3(8)
Co2 C49 C50 C46 -59.8(5)
C48 C49 C50 Co2 60.0(5)
C47 C46 C50 C49 0.4(8)
Co2 C46 C50 C49 59.4(5)
C47 C46 C50 Co2 -59.0(5)
C42 Co2 C50 C49 163.4(4)
C43 Co2 C50 C49 121.9(5)
C45 Co2 C50 C49 49.6(10)
C47 Co2 C50 C49 -81.8(5)
C41 Co2 C50 C49 -164.7(8)
C48 Co2 C50 C49 -37.9(4)
C46 Co2 C50 C49 -119.6(6)
C44 Co2 C50 C49 80.1(6)
C42 Co2 C50 C46 -77.0(5)
C43 Co2 C50 C46 -118.5(5)
C45 Co2 C50 C46 169.2(8)
C49 Co2 C50 C46 119.6(6)
C47 Co2 C50 C46 37.9(4)
C41 Co2 C50 C46 -45.0(10)
C48 Co2 C50 C46 81.7(5)
C44 Co2 C50 C46 -160.3(5)
